data_4102983
loop_
_publ_author_name
'Philip P. Fontaine'
'Brendan L. Yonke'
'Peter Y. Zavalij'
'Lawrence R. Sita'

_publ_section_title
;
 Dinitrogen Complexation and Extent of N\\tbN Activation within the Group
 6 "End-On-Bridged" Dinuclear Complexes,
 {(\h5-C5Me5)M[N(i-Pr)C(Me)N(i-Pr)]}2(\m-\h1:\h1-N2) (M = Mo and W)
;
_journal_name_full 'Journal of the American Chemical Society'
_journal_page_first 12273
_journal_page_last 12285
_journal_paper_doi 10.1021/ja100469f
_journal_volume 132
_journal_year 2010
_chemical_formula_moiety 'C36 H64 N6 Ti2'
_chemical_formula_sum 'C36 H64 N6 Ti2'
_chemical_formula_weight 676.73
_space_group_IT_number 14
_symmetry_cell_setting monoclinic
_symmetry_space_group_name_Hall '-P 2ybc'
_symmetry_space_group_name_H-M 'P 1 21/c 1'
_atom_sites_solution_hydrogens geom
_atom_sites_solution_primary direct
_atom_sites_solution_secondary difmap
_audit_creation_method 'SHELXL-97 & ZCIF'
_cell_angle_alpha 90.00
_cell_angle_beta 107.973(2)
_cell_angle_gamma 90.00
_cell_formula_units_Z 4
_cell_length_a 12.9930(14)
_cell_length_b 18.5117(19)
_cell_length_c 16.9536(18)
_cell_measurement_reflns_used 5822
_cell_measurement_temperature 220(2)
_cell_measurement_theta_max 27.3
_cell_measurement_theta_min 2.2
_cell_volume 3878.7(7)
_computing_cell_refinement 'SAINT (Bruker, 1999)'
_computing_data_collection 'SMART (Bruker, 1999)'
_computing_data_reduction SAINT
_computing_molecular_graphics 'XSHEL (Bruker, 1999)'
_computing_publication_material SHELXL-97
_computing_structure_refinement 'SHELXL-97 (Sheldrick, 1997)'
_computing_structure_solution 'SHELXS-97 (Sheldrick, 1990)'
_diffrn_ambient_temperature 220(2)
_diffrn_detector 'CCD area detector'
_diffrn_detector_area_resol_mean 8.33
_diffrn_detector_type 'Bruker Smart1000'
_diffrn_measured_fraction_theta_full 0.999
_diffrn_measured_fraction_theta_max 0.999
_diffrn_measurement_details 366,366,366,494
_diffrn_measurement_device_type 'three-circle diffractometer'
_diffrn_measurement_method '\w and \f scans'
_diffrn_measurement_specimen_support 'cactus needle'
_diffrn_orient_matrix_type standard
_diffrn_orient_matrix_UB_11 -0.0763803
_diffrn_orient_matrix_UB_12 -0.0117100
_diffrn_orient_matrix_UB_13 -0.0327217
_diffrn_orient_matrix_UB_21 0.0003032
_diffrn_orient_matrix_UB_22 -0.0410676
_diffrn_orient_matrix_UB_23 0.0384006
_diffrn_orient_matrix_UB_31 -0.0266995
_diffrn_orient_matrix_UB_32 0.0330831
_diffrn_orient_matrix_UB_33 0.0360566
_diffrn_radiation_monochromator graphite
_diffrn_radiation_source 'fine-focus sealed tube'
_diffrn_radiation_type MoK\a
_diffrn_radiation_wavelength 0.71073
_diffrn_reflns_av_R_equivalents 0.0447
_diffrn_reflns_av_sigmaI/netI 0.0311
_diffrn_reflns_limit_h_max 15
_diffrn_reflns_limit_h_min -15
_diffrn_reflns_limit_k_max 22
_diffrn_reflns_limit_k_min -22
_diffrn_reflns_limit_l_max 20
_diffrn_reflns_limit_l_min -20
_diffrn_reflns_number 36547
_diffrn_reflns_theta_full 25.00
_diffrn_reflns_theta_max 25.00
_diffrn_reflns_theta_min 1.98
_diffrn_source_current 30
_diffrn_source_voltage 50
_diffrn_standards_decay_% 0
_exptl_absorpt_coefficient_mu 0.443
_exptl_absorpt_correction_T_max 0.957
_exptl_absorpt_correction_T_min 0.846
_exptl_absorpt_correction_type multi-scan
_exptl_absorpt_process_details 'SADABS (Sheldrick, 1996)'
_exptl_crystal_colour dark-gree
_exptl_crystal_density_diffrn 1.159
_exptl_crystal_density_method not-measu
_exptl_crystal_description prism
_exptl_crystal_F_000 1464
_exptl_crystal_id
;
;
_exptl_crystal_size_max 0.24
_exptl_crystal_size_mid 0.24
_exptl_crystal_size_min 0.10
_refine_diff_density_max 0.395
_refine_diff_density_min -0.321
_refine_diff_density_rms 0.050
_refine_ls_extinction_method none
_refine_ls_goodness_of_fit_ref 1.000
_refine_ls_hydrogen_treatment constr
_refine_ls_matrix_type full
_refine_ls_number_parameters 427
_refine_ls_number_reflns 6830
_refine_ls_number_restraints 0
_refine_ls_restrained_S_all 1.000
_refine_ls_R_factor_all 0.0585
_refine_ls_R_factor_gt 0.0380
_refine_ls_shift/su_max 0.001
_refine_ls_shift/su_mean 0.000
_refine_ls_structure_factor_coef Fsqd
_refine_ls_weighting_details 'w=1/[\s^2^(Fo^2^)+(0.018P)^2^+3.96P], P=(max(Fo^2^,0)+2Fc^2^)/3'
_refine_ls_weighting_scheme calc
_refine_ls_wR_factor_gt 0.0821
_refine_ls_wR_factor_ref 0.0898
_reflns_number_gt 5272
_reflns_number_total 6830
_reflns_threshold_expression >2sigma(I)
_cod_data_source_file ja100469f_si_006.cif
_cod_data_source_block cmpd_10
_cod_database_code 4102983

loop_
_symmetry_equiv_pos_as_xyz
'x, y, z'
'-x, y+1/2, -z+1/2'
'-x, -y, -z'
'x, -y-1/2, z-1/2'

loop_
_atom_site_label
_atom_site_type_symbol
_atom_site_fract_x
_atom_site_fract_y
_atom_site_fract_z
_atom_site_U_iso_or_equiv
_atom_site_adp_type
_atom_site_occupancy
_atom_site_symmetry_multiplicity
_atom_site_calc_flag
_atom_site_refinement_flags
Ti1 Ti 0.38246(3) 0.65981(2) 0.71839(2) 0.03111(11) Uani 1 1 d .
N1 N 0.51624(15) 0.63972(9) 0.71890(11) 0.0348(4) Uani 1 1 d .
N11 N 0.27247(14) 0.59529(9) 0.62723(11) 0.0333(4) Uani 1 1 d .
N12 N 0.32857(16) 0.56421(10) 0.76141(12) 0.0392(4) Uani 1 1 d .
C11 C 0.28151(17) 0.54338(11) 0.68384(15) 0.0353(5) Uani 1 1 d .
C12 C 0.2449(2) 0.46648(12) 0.66063(17) 0.0508(7) Uani 1 1 d .
H12A H 0.3065 0.4373 0.6597 0.076 Uiso 1 1 calc R
H12B H 0.1912 0.4659 0.6062 0.076 Uiso 1 1 calc R
H12C H 0.2134 0.4470 0.7011 0.076 Uiso 1 1 calc R
C13 C 0.23686(19) 0.57989(12) 0.53821(14) 0.0397(5) Uani 1 1 d .
H13 H 0.2639 0.5315 0.5296 0.048 Uiso 1 1 calc R
C14 C 0.2865(2) 0.63487(16) 0.49502(17) 0.0575(7) Uani 1 1 d .
H14A H 0.2595 0.6826 0.5017 0.086 Uiso 1 1 calc R
H14B H 0.2673 0.6232 0.4365 0.086 Uiso 1 1 calc R
H14C H 0.3646 0.6341 0.5192 0.086 Uiso 1 1 calc R
C15 C 0.1143(2) 0.57999(15) 0.50137(17) 0.0546(7) Uani 1 1 d .
H15A H 0.0835 0.5452 0.5306 0.082 Uiso 1 1 calc R
H15B H 0.0944 0.5670 0.4432 0.082 Uiso 1 1 calc R
H15C H 0.0866 0.6278 0.5069 0.082 Uiso 1 1 calc R
C16 C 0.3646(2) 0.51281(14) 0.83027(16) 0.0552(7) Uani 1 1 d .
H16 H 0.3503 0.4633 0.8075 0.066 Uiso 1 1 calc R
C17 C 0.4853(3) 0.5205(2) 0.8727(2) 0.0842(11) Uani 1 1 d .
H17A H 0.5092 0.4837 0.9152 0.126 Uiso 1 1 calc R
H17B H 0.5004 0.5680 0.8980 0.126 Uiso 1 1 calc R
H17C H 0.5235 0.5149 0.8322 0.126 Uiso 1 1 calc R
C18 C 0.3032(3) 0.5234(2) 0.8916(2) 0.0832(11) Uani 1 1 d .
H18A H 0.3186 0.5711 0.9163 0.125 Uiso 1 1 calc R
H18B H 0.3253 0.4870 0.9347 0.125 Uiso 1 1 calc R
H18C H 0.2263 0.5190 0.8634 0.125 Uiso 1 1 calc R
C20 C 0.43701(19) 0.77807(11) 0.76711(16) 0.0406(6) Uani 1 1 d .
C21 C 0.3572(2) 0.78516(11) 0.68900(16) 0.0432(6) Uani 1 1 d .
C22 C 0.25749(19) 0.75989(11) 0.69658(16) 0.0413(6) Uani 1 1 d .
C23 C 0.27644(19) 0.73692(12) 0.77903(16) 0.0408(6) Uani 1 1 d .
C24 C 0.38794(19) 0.74702(12) 0.82259(15) 0.0402(6) Uani 1 1 d .
C25 C 0.5530(2) 0.80248(15) 0.7894(2) 0.0616(8) Uani 1 1 d .
H251 H 0.5660 0.8240 0.7412 0.092 Uiso 0.70(3) 1 calc PR
H252 H 0.6005 0.7613 0.8077 0.092 Uiso 0.70(3) 1 calc PR
H253 H 0.5672 0.8379 0.8336 0.092 Uiso 0.70(3) 1 calc PR
H254 H 0.5898 0.7914 0.8472 0.092 Uiso 0.30(3) 1 calc PR
H255 H 0.5553 0.8542 0.7807 0.092 Uiso 0.30(3) 1 calc PR
H256 H 0.5887 0.7776 0.7547 0.092 Uiso 0.30(3) 1 calc PR
C26 C 0.3729(3) 0.81980(15) 0.61303(19) 0.0684(9) Uani 1 1 d .
H261 H 0.3702 0.8719 0.6178 0.103 Uiso 0.71(4) 1 calc PR
H262 H 0.3160 0.8040 0.5641 0.103 Uiso 0.71(4) 1 calc PR
H263 H 0.4427 0.8057 0.6083 0.103 Uiso 0.71(4) 1 calc PR
H264 H 0.3824 0.7825 0.5757 0.103 Uiso 0.29(4) 1 calc PR
H265 H 0.4366 0.8504 0.6293 0.103 Uiso 0.29(4) 1 calc PR
H266 H 0.3099 0.8487 0.5852 0.103 Uiso 0.29(4) 1 calc PR
C27 C 0.1500(2) 0.76041(15) 0.62979(19) 0.0624(8) Uani 1 1 d .
H271 H 0.1068 0.7200 0.6378 0.094 Uiso 0.81(3) 1 calc PR
H272 H 0.1613 0.7563 0.5760 0.094 Uiso 0.81(3) 1 calc PR
H273 H 0.1126 0.8052 0.6324 0.094 Uiso 0.81(3) 1 calc PR
H274 H 0.1470 0.8011 0.5930 0.094 Uiso 0.19(3) 1 calc PR
H275 H 0.0925 0.7647 0.6548 0.094 Uiso 0.19(3) 1 calc PR
H276 H 0.1412 0.7158 0.5984 0.094 Uiso 0.19(3) 1 calc PR
C28 C 0.1912(2) 0.71005(16) 0.8155(2) 0.0638(8) Uani 1 1 d .
H281 H 0.1446 0.7498 0.8197 0.096 Uiso 0.59(3) 1 calc PR
H282 H 0.2260 0.6903 0.8703 0.096 Uiso 0.59(3) 1 calc PR
H283 H 0.1484 0.6728 0.7801 0.096 Uiso 0.59(3) 1 calc PR
H284 H 0.2013 0.6588 0.8270 0.096 Uiso 0.41(3) 1 calc PR
H285 H 0.1200 0.7183 0.7764 0.096 Uiso 0.41(3) 1 calc PR
H286 H 0.1976 0.7358 0.8667 0.096 Uiso 0.41(3) 1 calc PR
C29 C 0.4444(2) 0.73186(16) 0.91250(17) 0.0632(8) Uani 1 1 d .
H291 H 0.5143 0.7100 0.9185 0.095 Uiso 0.83(3) 1 calc PR
H292 H 0.4009 0.6991 0.9336 0.095 Uiso 0.83(3) 1 calc PR
H293 H 0.4546 0.7767 0.9435 0.095 Uiso 0.83(3) 1 calc PR
H294 H 0.3989 0.7472 0.9452 0.095 Uiso 0.17(3) 1 calc PR
H295 H 0.5123 0.7581 0.9302 0.095 Uiso 0.17(3) 1 calc PR
H296 H 0.4586 0.6805 0.9202 0.095 Uiso 0.17(3) 1 calc PR
Ti2 Ti 0.75057(3) 0.620914(19) 0.72701(2) 0.02987(11) Uani 1 1 d .
N2 N 0.61733(14) 0.63856(9) 0.72932(11) 0.0342(4) Uani 1 1 d .
N31 N 0.82130(14) 0.72447(9) 0.73179(12) 0.0346(4) Uani 1 1 d .
N32 N 0.86241(16) 0.65093(10) 0.84181(11) 0.0395(5) Uani 1 1 d .
C31 C 0.86497(19) 0.71784(12) 0.81354(15) 0.0392(5) Uani 1 1 d .
C32 C 0.9092(3) 0.78094(14) 0.87042(17) 0.0619(8) Uani 1 1 d .
H32A H 0.8568 0.7956 0.8975 0.093 Uiso 1 1 calc R
H32B H 0.9232 0.8210 0.8383 0.093 Uiso 1 1 calc R
H32C H 0.9760 0.7668 0.9120 0.093 Uiso 1 1 calc R
C33 C 0.7932(2) 0.79524(12) 0.69234(16) 0.0437(6) Uani 1 1 d .
H33 H 0.7733 0.8277 0.7317 0.052 Uiso 1 1 calc R
C34 C 0.6962(2) 0.78754(14) 0.61548(17) 0.0555(7) Uani 1 1 d .
H34A H 0.7155 0.7580 0.5750 0.083 Uiso 1 1 calc R
H34B H 0.6735 0.8349 0.5921 0.083 Uiso 1 1 calc R
H34C H 0.6373 0.7648 0.6301 0.083 Uiso 1 1 calc R
C35 C 0.8881(2) 0.82862(15) 0.6707(2) 0.0662(8) Uani 1 1 d .
H35A H 0.9504 0.8313 0.7201 0.099 Uiso 1 1 calc R
H35B H 0.8688 0.8768 0.6487 0.099 Uiso 1 1 calc R
H35C H 0.9057 0.7990 0.6294 0.099 Uiso 1 1 calc R
C36 C 0.8974(3) 0.63230(16) 0.92979(16) 0.0598(8) Uani 1 1 d .
H36 H 0.9001 0.6770 0.9624 0.072 Uiso 1 1 calc R
C37 C 0.8139(3) 0.5816(2) 0.9462(2) 0.0910(12) Uani 1 1 d .
H37A H 0.7443 0.6056 0.9318 0.136 Uiso 1 1 calc R
H37B H 0.8363 0.5685 1.0044 0.136 Uiso 1 1 calc R
H37C H 0.8081 0.5383 0.9128 0.136 Uiso 1 1 calc R
C38 C 1.0094(3) 0.5992(2) 0.9546(2) 0.0858(11) Uani 1 1 d .
H38A H 1.0083 0.5557 0.9225 0.129 Uiso 1 1 calc R
H38B H 1.0316 0.5872 1.0132 0.129 Uiso 1 1 calc R
H38C H 1.0602 0.6334 0.9442 0.129 Uiso 1 1 calc R
C40 C 0.69807(18) 0.50890(11) 0.66111(14) 0.0360(5) Uani 1 1 d .
C41 C 0.80513(19) 0.49861(11) 0.71257(14) 0.0374(5) Uani 1 1 d .
C42 C 0.87445(18) 0.54296(12) 0.68359(15) 0.0377(5) Uani 1 1 d .
C43 C 0.81012(19) 0.58091(12) 0.61384(14) 0.0374(5) Uani 1 1 d .
C44 C 0.70056(18) 0.56057(12) 0.59959(14) 0.0364(5) Uani 1 1 d .
C45 C 0.5996(2) 0.46978(14) 0.66821(18) 0.0534(7) Uani 1 1 d .
H451 H 0.6127 0.4536 0.7249 0.080 Uiso 0.90(3) 1 calc PR
H452 H 0.5848 0.4284 0.6314 0.080 Uiso 0.90(3) 1 calc PR
H453 H 0.5379 0.5022 0.6529 0.080 Uiso 0.90(3) 1 calc PR
H454 H 0.5442 0.4692 0.6146 0.080 Uiso 0.10(3) 1 calc PR
H455 H 0.5722 0.4944 0.7081 0.080 Uiso 0.10(3) 1 calc PR
H456 H 0.6191 0.4206 0.6865 0.080 Uiso 0.10(3) 1 calc PR
C46 C 0.8404(2) 0.44364(14) 0.78123(18) 0.0615(8) Uani 1 1 d .
H461 H 0.7872 0.4411 0.8106 0.092 Uiso 0.84(3) 1 calc PR
H462 H 0.9099 0.4577 0.8195 0.092 Uiso 0.84(3) 1 calc PR
H463 H 0.8469 0.3967 0.7578 0.092 Uiso 0.84(3) 1 calc PR
H464 H 0.9088 0.4225 0.7813 0.092 Uiso 0.16(3) 1 calc PR
H465 H 0.7861 0.4060 0.7725 0.092 Uiso 0.16(3) 1 calc PR
H466 H 0.8491 0.4670 0.8341 0.092 Uiso 0.16(3) 1 calc PR
C47 C 0.9957(2) 0.54724(17) 0.71914(19) 0.0609(8) Uani 1 1 d .
H471 H 1.0237 0.5012 0.7439 0.091 Uiso 0.48(3) 1 calc PR
H472 H 1.0151 0.5847 0.7611 0.091 Uiso 0.48(3) 1 calc PR
H473 H 1.0266 0.5585 0.6753 0.091 Uiso 0.48(3) 1 calc PR
H474 H 1.0199 0.5951 0.7096 0.091 Uiso 0.52(3) 1 calc PR
H475 H 1.0285 0.5116 0.6924 0.091 Uiso 0.52(3) 1 calc PR
H476 H 1.0170 0.5378 0.7783 0.091 Uiso 0.52(3) 1 calc PR
C48 C 0.8519(2) 0.63095(15) 0.56055(17) 0.0562(7) Uani 1 1 d .
H481 H 0.7919 0.6572 0.5232 0.084 Uiso 0.88(3) 1 calc PR
H482 H 0.8881 0.6030 0.5286 0.084 Uiso 0.88(3) 1 calc PR
H483 H 0.9027 0.6649 0.5956 0.084 Uiso 0.88(3) 1 calc PR
H484 H 0.9299 0.6262 0.5751 0.084 Uiso 0.12(3) 1 calc PR
H485 H 0.8337 0.6804 0.5697 0.084 Uiso 0.12(3) 1 calc PR
H486 H 0.8191 0.6185 0.5026 0.084 Uiso 0.12(3) 1 calc PR
C49 C 0.6039(2) 0.58565(16) 0.53055(16) 0.0577(7) Uani 1 1 d .
H491 H 0.6184 0.6331 0.5121 0.087 Uiso 0.78(3) 1 calc PR
H492 H 0.5415 0.5882 0.5503 0.087 Uiso 0.78(3) 1 calc PR
H493 H 0.5896 0.5519 0.4847 0.087 Uiso 0.78(3) 1 calc PR
H494 H 0.5479 0.5490 0.5193 0.087 Uiso 0.22(3) 1 calc PR
H495 H 0.6248 0.5939 0.4811 0.087 Uiso 0.22(3) 1 calc PR
H496 H 0.5767 0.6302 0.5467 0.087 Uiso 0.22(3) 1 calc PR

loop_
_atom_site_aniso_label
_atom_site_aniso_U_11
_atom_site_aniso_U_22
_atom_site_aniso_U_33
_atom_site_aniso_U_23
_atom_site_aniso_U_13
_atom_site_aniso_U_12
Ti1 0.0317(2) 0.02371(19) 0.0391(2) -0.00555(17) 0.01257(17) -0.00130(16)
N1 0.0365(11) 0.0280(9) 0.0410(11) -0.0046(8) 0.0136(9) -0.0004(8)
N11 0.0349(10) 0.0260(9) 0.0378(11) -0.0026(8) 0.0093(8) -0.0008(7)
N12 0.0500(12) 0.0293(10) 0.0372(11) 0.0023(8) 0.0118(9) -0.0024(9)
C11 0.0337(12) 0.0250(11) 0.0475(14) -0.0012(10) 0.0130(11) 0.0003(9)
C12 0.0601(17) 0.0251(12) 0.0631(17) -0.0023(11) 0.0130(14) -0.0039(11)
C13 0.0440(14) 0.0342(12) 0.0394(13) -0.0072(10) 0.0108(11) 0.0056(10)
C14 0.0662(18) 0.0670(18) 0.0443(16) 0.0032(14) 0.0243(14) 0.0027(14)
C15 0.0513(16) 0.0529(16) 0.0492(16) -0.0071(13) 0.0001(13) -0.0009(13)
C16 0.081(2) 0.0368(14) 0.0423(15) 0.0060(12) 0.0111(14) -0.0026(13)
C17 0.075(2) 0.110(3) 0.067(2) 0.036(2) 0.0213(18) 0.040(2)
C18 0.071(2) 0.114(3) 0.067(2) 0.042(2) 0.0250(18) 0.002(2)
C20 0.0416(13) 0.0256(11) 0.0601(16) -0.0181(11) 0.0235(12) -0.0081(10)
C21 0.0576(16) 0.0208(11) 0.0574(16) -0.0061(10) 0.0266(13) 0.0001(10)
C22 0.0422(14) 0.0246(11) 0.0574(16) -0.0101(11) 0.0159(12) 0.0046(10)
C23 0.0421(14) 0.0291(12) 0.0589(16) -0.0135(11) 0.0271(12) -0.0029(10)
C24 0.0450(14) 0.0329(12) 0.0464(14) -0.0158(11) 0.0196(12) -0.0055(10)
C25 0.0499(16) 0.0507(16) 0.092(2) -0.0302(15) 0.0328(16) -0.0198(13)
C26 0.105(3) 0.0375(15) 0.072(2) 0.0055(14) 0.0418(19) -0.0034(15)
C27 0.0538(17) 0.0468(16) 0.078(2) -0.0148(14) 0.0072(15) 0.0148(13)
C28 0.0568(17) 0.0583(17) 0.092(2) -0.0158(16) 0.0452(17) -0.0139(14)
C29 0.073(2) 0.0656(19) 0.0502(17) -0.0206(15) 0.0179(15) -0.0043(15)
Ti2 0.0314(2) 0.02451(19) 0.0343(2) -0.00502(16) 0.01117(17) -0.00081(16)
N2 0.0351(10) 0.0274(9) 0.0420(11) -0.0046(8) 0.0145(9) -0.0008(8)
N31 0.0375(10) 0.0267(9) 0.0403(11) -0.0028(8) 0.0130(9) -0.0029(8)
N32 0.0473(12) 0.0353(10) 0.0324(11) -0.0043(8) 0.0070(9) -0.0035(9)
C31 0.0395(13) 0.0337(12) 0.0448(14) -0.0116(11) 0.0137(11) -0.0057(10)
C32 0.081(2) 0.0432(15) 0.0542(17) -0.0193(13) 0.0094(15) -0.0123(14)
C33 0.0483(15) 0.0274(12) 0.0577(16) -0.0002(11) 0.0197(13) 0.0016(10)
C34 0.0550(17) 0.0427(15) 0.0648(18) 0.0089(13) 0.0125(14) 0.0090(12)
C35 0.0650(19) 0.0476(16) 0.087(2) 0.0170(16) 0.0250(17) -0.0102(14)
C36 0.085(2) 0.0542(17) 0.0358(15) -0.0060(13) 0.0120(14) -0.0113(15)
C37 0.128(3) 0.099(3) 0.056(2) 0.0058(19) 0.044(2) -0.027(2)
C38 0.091(3) 0.085(2) 0.055(2) 0.0162(18) -0.0152(18) 0.000(2)
C40 0.0387(13) 0.0270(11) 0.0430(13) -0.0117(10) 0.0138(11) -0.0055(9)
C41 0.0429(13) 0.0239(11) 0.0436(14) -0.0036(10) 0.0110(11) 0.0039(9)
C42 0.0343(12) 0.0328(12) 0.0465(14) -0.0128(10) 0.0131(11) 0.0025(10)
C43 0.0444(13) 0.0321(12) 0.0401(13) -0.0086(10) 0.0196(11) -0.0015(10)
C44 0.0391(13) 0.0348(12) 0.0329(12) -0.0114(10) 0.0077(10) 0.0009(10)
C45 0.0514(16) 0.0436(14) 0.0673(18) -0.0141(13) 0.0212(14) -0.0179(12)
C46 0.076(2) 0.0373(14) 0.0658(19) 0.0089(13) 0.0146(16) 0.0114(13)
C47 0.0365(14) 0.0707(19) 0.074(2) -0.0143(16) 0.0150(14) 0.0055(13)
C48 0.0733(19) 0.0525(16) 0.0552(17) -0.0057(13) 0.0382(15) -0.0069(14)
C49 0.0542(17) 0.0656(18) 0.0424(15) -0.0053(13) -0.0011(13) 0.0056(14)

loop_
_atom_type_symbol
_atom_type_description
_atom_type_scat_dispersion_real
_atom_type_scat_dispersion_imag
_atom_type_scat_source
C C 0.0033 0.0016 'International Tables Vol C Tables 4.2.6.8 and 6.1.1.4'
H H 0.0000 0.0000 'International Tables Vol C Tables 4.2.6.8 and 6.1.1.4'
N N 0.0061 0.0033 'International Tables Vol C Tables 4.2.6.8 and 6.1.1.4'
Ti Ti 0.2776 0.4457 'International Tables Vol C Tables 4.2.6.8 and 6.1.1.4'

loop_
_geom_angle_atom_site_label_1
_geom_angle_atom_site_label_2
_geom_angle_atom_site_label_3
_geom_angle
N1 Ti1 N12 104.54(8)
N1 Ti1 N11 108.93(8)
N12 Ti1 N11 63.85(7)
N1 Ti1 C20 90.27(8)
N12 Ti1 C20 138.45(8)
N11 Ti1 C20 146.76(8)
N1 Ti1 C21 106.11(8)
N12 Ti1 C21 148.35(8)
N11 Ti1 C21 112.28(8)
C20 Ti1 C21 34.67(9)
N1 Ti1 C24 109.50(8)
N12 Ti1 C24 104.43(8)
N11 Ti1 C24 141.54(8)
C20 Ti1 C24 34.58(8)
C21 Ti1 C24 57.52(9)
N1 Ti1 C22 140.57(8)
N12 Ti1 C22 114.60(8)
N11 Ti1 C22 92.89(7)
C20 Ti1 C22 57.28(8)
C21 Ti1 C22 34.47(8)
C24 Ti1 C22 57.16(8)
N1 Ti1 C23 143.69(8)
N12 Ti1 C23 93.13(8)
N11 Ti1 C23 107.32(8)
C20 Ti1 C23 57.02(8)
C21 Ti1 C23 56.86(8)
C24 Ti1 C23 34.42(8)
C22 Ti1 C23 33.85(8)
N1 Ti1 C11 105.25(8)
N12 Ti1 C11 32.05(7)
N11 Ti1 C11 32.38(7)
C20 Ti1 C11 163.36(7)
C21 Ti1 C11 139.97(8)
C24 Ti1 C11 130.80(8)
C22 Ti1 C11 110.27(8)
C23 Ti1 C11 106.37(7)
N2 N1 Ti1 166.71(15)
C11 N11 C13 122.00(18)
C11 N11 Ti1 89.51(13)
C13 N11 Ti1 142.09(14)
C11 N12 C16 122.52(19)
C11 N12 Ti1 90.10(13)
C16 N12 Ti1 139.41(17)
N12 C11 N11 114.50(19)
N12 C11 C12 122.9(2)
N11 C11 C12 122.6(2)
N12 C11 Ti1 57.85(11)
N11 C11 Ti1 58.11(11)
C12 C11 Ti1 166.61(17)
C11 C12 H12A 109.5
C11 C12 H12B 109.5
H12A C12 H12B 109.5
C11 C12 H12C 109.5
H12A C12 H12C 109.5
H12B C12 H12C 109.5
N11 C13 C14 108.80(19)
N11 C13 C15 112.39(19)
C14 C13 C15 110.5(2)
N11 C13 H13 108.4
C14 C13 H13 108.4
C15 C13 H13 108.4
C13 C14 H14A 109.5
C13 C14 H14B 109.5
H14A C14 H14B 109.5
C13 C14 H14C 109.5
H14A C14 H14C 109.5
H14B C14 H14C 109.5
C13 C15 H15A 109.5
C13 C15 H15B 109.5
H15A C15 H15B 109.5
C13 C15 H15C 109.5
H15A C15 H15C 109.5
H15B C15 H15C 109.5
N12 C16 C18 111.0(2)
N12 C16 C17 110.2(2)
C18 C16 C17 110.5(3)
N12 C16 H16 108.3
C18 C16 H16 108.3
C17 C16 H16 108.3
C16 C17 H17A 109.5
C16 C17 H17B 109.5
H17A C17 H17B 109.5
C16 C17 H17C 109.5
H17A C17 H17C 109.5
H17B C17 H17C 109.5
C16 C18 H18A 109.5
C16 C18 H18B 109.5
H18A C18 H18B 109.5
C16 C18 H18C 109.5
H18A C18 H18C 109.5
H18B C18 H18C 109.5
C24 C20 C21 108.1(2)
C24 C20 C25 125.3(2)
C21 C20 C25 126.5(2)
C24 C20 Ti1 73.02(12)
C21 C20 Ti1 72.86(12)
C25 C20 Ti1 122.23(16)
C20 C21 C22 108.1(2)
C20 C21 C26 125.9(2)
C22 C21 C26 125.8(3)
C20 C21 Ti1 72.47(13)
C22 C21 Ti1 74.34(13)
C26 C21 Ti1 123.25(16)
C23 C22 C21 107.7(2)
C23 C22 C27 126.0(2)
C21 C22 C27 126.3(2)
C23 C22 Ti1 73.32(13)
C21 C22 Ti1 71.19(12)
C27 C22 Ti1 123.01(15)
C22 C23 C24 108.3(2)
C22 C23 C28 125.5(2)
C24 C23 C28 126.1(2)
C22 C23 Ti1 72.83(12)
C24 C23 Ti1 71.09(12)
C28 C23 Ti1 124.40(16)
C20 C24 C23 107.8(2)
C20 C24 C29 125.0(2)
C23 C24 C29 127.2(2)
C20 C24 Ti1 72.40(12)
C23 C24 Ti1 74.49(12)
C29 C24 Ti1 121.40(17)
C20 C25 H251 109.5
C20 C25 H252 109.5
H251 C25 H252 109.5
C20 C25 H253 109.5
H251 C25 H253 109.5
H252 C25 H253 109.5
C20 C25 H254 109.5
H251 C25 H254 141.1
H252 C25 H254 56.3
H253 C25 H254 56.3
C20 C25 H255 109.5
H251 C25 H255 56.3
H252 C25 H255 141.1
H253 C25 H255 56.3
H254 C25 H255 109.5
C20 C25 H256 109.5
H251 C25 H256 56.3
H252 C25 H256 56.3
H253 C25 H256 141.1
H254 C25 H256 109.5
H255 C25 H256 109.5
C21 C26 H261 109.5
C21 C26 H262 109.5
H261 C26 H262 109.5
C21 C26 H263 109.5
H261 C26 H263 109.5
H262 C26 H263 109.5
C21 C26 H264 109.5
H261 C26 H264 141.1
H262 C26 H264 56.3
H263 C26 H264 56.3
C21 C26 H265 109.5
H261 C26 H265 56.3
H262 C26 H265 141.1
H263 C26 H265 56.3
H264 C26 H265 109.5
C21 C26 H266 109.5
H261 C26 H266 56.3
H262 C26 H266 56.3
H263 C26 H266 141.1
H264 C26 H266 109.5
H265 C26 H266 109.5
C22 C27 H271 109.5
C22 C27 H272 109.5
H271 C27 H272 109.5
C22 C27 H273 109.5
H271 C27 H273 109.5
H272 C27 H273 109.5
C22 C27 H274 109.5
H271 C27 H274 141.1
H272 C27 H274 56.3
H273 C27 H274 56.3
C22 C27 H275 109.5
H271 C27 H275 56.3
H272 C27 H275 141.1
H273 C27 H275 56.3
H274 C27 H275 109.5
C22 C27 H276 109.5
H271 C27 H276 56.3
H272 C27 H276 56.3
H273 C27 H276 141.1
H274 C27 H276 109.5
H275 C27 H276 109.5
C23 C28 H281 109.5
C23 C28 H282 109.5
H281 C28 H282 109.5
C23 C28 H283 109.5
H281 C28 H283 109.5
H282 C28 H283 109.5
C23 C28 H284 109.5
H281 C28 H284 141.1
H282 C28 H284 56.3
H283 C28 H284 56.3
C23 C28 H285 109.5
H281 C28 H285 56.3
H282 C28 H285 141.1
H283 C28 H285 56.3
H284 C28 H285 109.5
C23 C28 H286 109.5
H281 C28 H286 56.3
H282 C28 H286 56.3
H283 C28 H286 141.1
H284 C28 H286 109.5
H285 C28 H286 109.5
C24 C29 H291 109.5
C24 C29 H292 109.5
H291 C29 H292 109.5
C24 C29 H293 109.5
H291 C29 H293 109.5
H292 C29 H293 109.5
C24 C29 H294 109.5
H291 C29 H294 141.1
H292 C29 H294 56.3
H293 C29 H294 56.3
C24 C29 H295 109.5
H291 C29 H295 56.3
H292 C29 H295 141.1
H293 C29 H295 56.3
H294 C29 H295 109.5
C24 C29 H296 109.5
H291 C29 H296 56.3
H292 C29 H296 56.3
H293 C29 H296 141.1
H294 C29 H296 109.5
H295 C29 H296 109.5
N2 Ti2 N32 109.25(8)
N2 Ti2 N31 104.33(7)
N32 Ti2 N31 63.86(7)
N2 Ti2 C44 96.51(8)
N32 Ti2 C44 153.21(8)
N31 Ti2 C44 117.49(8)
N2 Ti2 C40 91.77(8)
N32 Ti2 C40 133.24(8)
N31 Ti2 C40 151.00(8)
C44 Ti2 C40 35.29(8)
N2 Ti2 C43 129.26(8)
N32 Ti2 C43 121.24(8)
N31 Ti2 C43 93.83(7)
C44 Ti2 C43 34.85(8)
C40 Ti2 C43 57.71(8)
N2 Ti2 C41 119.70(8)
N32 Ti2 C41 101.57(8)
N31 Ti2 C41 135.86(7)
C44 Ti2 C41 57.56(8)
C40 Ti2 C41 34.39(8)
C43 Ti2 C41 56.64(8)
N2 Ti2 C42 148.78(8)
N32 Ti2 C42 95.93(8)
N31 Ti2 C42 103.20(7)
C44 Ti2 C42 57.30(8)
C40 Ti2 C42 57.12(8)
C43 Ti2 C42 33.83(8)
C41 Ti2 C42 33.92(8)
N2 Ti2 C31 105.23(8)
N32 Ti2 C31 32.25(7)
N31 Ti2 C31 32.22(7)
C44 Ti2 C31 146.22(8)
C40 Ti2 C31 160.81(8)
C43 Ti2 C31 114.31(8)
C41 Ti2 C31 126.51(8)
C42 Ti2 C31 105.90(8)
N1 N2 Ti2 166.96(16)
C31 N31 C33 121.58(19)
C31 N31 Ti2 89.83(13)
C33 N31 Ti2 138.46(15)
C31 N32 C36 123.5(2)
C31 N32 Ti2 89.97(14)
C36 N32 Ti2 142.00(17)
N31 C31 N32 114.22(19)
N31 C31 C32 123.3(2)
N32 C31 C32 122.4(2)
N31 C31 Ti2 57.95(11)
N32 C31 Ti2 57.78(11)
C32 C31 Ti2 166.12(19)
C31 C32 H32A 109.5
C31 C32 H32B 109.5
H32A C32 H32B 109.5
C31 C32 H32C 109.5
H32A C32 H32C 109.5
H32B C32 H32C 109.5
N31 C33 C34 109.42(19)
N31 C33 C35 111.5(2)
C34 C33 C35 110.6(2)
N31 C33 H33 108.4
C34 C33 H33 108.4
C35 C33 H33 108.4
C33 C34 H34A 109.5
C33 C34 H34B 109.5
H34A C34 H34B 109.5
C33 C34 H34C 109.5
H34A C34 H34C 109.5
H34B C34 H34C 109.5
C33 C35 H35A 109.5
C33 C35 H35B 109.5
H35A C35 H35B 109.5
C33 C35 H35C 109.5
H35A C35 H35C 109.5
H35B C35 H35C 109.5
N32 C36 C38 110.5(2)
N32 C36 C37 108.5(2)
C38 C36 C37 112.1(3)
N32 C36 H36 108.6
C38 C36 H36 108.6
C37 C36 H36 108.6
C36 C37 H37A 109.5
C36 C37 H37B 109.5
H37A C37 H37B 109.5
C36 C37 H37C 109.5
H37A C37 H37C 109.5
H37B C37 H37C 109.5
C36 C38 H38A 109.5
C36 C38 H38B 109.5
H38A C38 H38B 109.5
C36 C38 H38C 109.5
H38A C38 H38C 109.5
H38B C38 H38C 109.5
C41 C40 C44 107.67(19)
C41 C40 C45 125.9(2)
C44 C40 C45 126.4(2)
C41 C40 Ti2 74.87(12)
C44 C40 Ti2 71.76(12)
C45 C40 Ti2 120.95(15)
C40 C41 C42 108.6(2)
C40 C41 C46 125.2(2)
C42 C41 C46 125.9(2)
C40 C41 Ti2 70.74(12)
C42 C41 Ti2 74.24(12)
C46 C41 Ti2 125.83(17)
C43 C42 C41 107.8(2)
C43 C42 C47 125.9(2)
C41 C42 C47 126.3(2)
C43 C42 Ti2 71.46(12)
C41 C42 Ti2 71.83(12)
C47 C42 Ti2 123.70(16)
C42 C43 C44 108.4(2)
C42 C43 C48 125.5(2)
C44 C43 C48 126.1(2)
C42 C43 Ti2 74.71(13)
C44 C43 Ti2 70.34(12)
C48 C43 Ti2 123.71(16)
C43 C44 C40 107.6(2)
C43 C44 C49 127.2(2)
C40 C44 C49 125.2(2)
C43 C44 Ti2 74.80(12)
C40 C44 Ti2 72.95(12)
C49 C44 Ti2 119.97(16)
C40 C45 H451 109.5
C40 C45 H452 109.5
H451 C45 H452 109.5
C40 C45 H453 109.5
H451 C45 H453 109.5
H452 C45 H453 109.5
C40 C45 H454 109.5
H451 C45 H454 141.1
H452 C45 H454 56.3
H453 C45 H454 56.3
C40 C45 H455 109.5
H451 C45 H455 56.3
H452 C45 H455 141.1
H453 C45 H455 56.3
H454 C45 H455 109.5
C40 C45 H456 109.5
H451 C45 H456 56.3
H452 C45 H456 56.3
H453 C45 H456 141.1
H454 C45 H456 109.5
H455 C45 H456 109.5
C41 C46 H461 109.5
C41 C46 H462 109.5
H461 C46 H462 109.5
C41 C46 H463 109.5
H461 C46 H463 109.5
H462 C46 H463 109.5
C41 C46 H464 109.5
H461 C46 H464 141.1
H462 C46 H464 56.3
H463 C46 H464 56.3
C41 C46 H465 109.5
H461 C46 H465 56.3
H462 C46 H465 141.1
H463 C46 H465 56.3
H464 C46 H465 109.5
C41 C46 H466 109.5
H461 C46 H466 56.3
H462 C46 H466 56.3
H463 C46 H466 141.1
H464 C46 H466 109.5
H465 C46 H466 109.5
C42 C47 H471 109.5
C42 C47 H472 109.5
H471 C47 H472 109.5
C42 C47 H473 109.5
H471 C47 H473 109.5
H472 C47 H473 109.5
C42 C47 H474 109.5
H471 C47 H474 141.1
H472 C47 H474 56.3
H473 C47 H474 56.3
C42 C47 H475 109.5
H471 C47 H475 56.3
H472 C47 H475 141.1
H473 C47 H475 56.3
H474 C47 H475 109.5
C42 C47 H476 109.5
H471 C47 H476 56.3
H472 C47 H476 56.3
H473 C47 H476 141.1
H474 C47 H476 109.5
H475 C47 H476 109.5
C43 C48 H481 109.5
C43 C48 H482 109.5
H481 C48 H482 109.5
C43 C48 H483 109.5
H481 C48 H483 109.5
H482 C48 H483 109.5
C43 C48 H484 109.5
H481 C48 H484 141.1
H482 C48 H484 56.3
H483 C48 H484 56.3
C43 C48 H485 109.5
H481 C48 H485 56.3
H482 C48 H485 141.1
H483 C48 H485 56.3
H484 C48 H485 109.5
C43 C48 H486 109.5
H481 C48 H486 56.3
H482 C48 H486 56.3
H483 C48 H486 141.1
H484 C48 H486 109.5
H485 C48 H486 109.5
C44 C49 H491 109.5
C44 C49 H492 109.5
H491 C49 H492 109.5
C44 C49 H493 109.5
H491 C49 H493 109.5
H492 C49 H493 109.5
C44 C49 H494 109.5
H491 C49 H494 141.1
H492 C49 H494 56.3
H493 C49 H494 56.3
C44 C49 H495 109.5
H491 C49 H495 56.3
H492 C49 H495 141.1
H493 C49 H495 56.3
H494 C49 H495 109.5
C44 C49 H496 109.5
H491 C49 H496 56.3
H492 C49 H496 56.3
H493 C49 H496 141.1
H494 C49 H496 109.5
H495 C49 H496 109.5

loop_
_geom_bond_atom_site_label_1
_geom_bond_atom_site_label_2
_geom_bond_distance
Ti1 N1 1.7749(18)
Ti1 N12 2.1140(18)
Ti1 N11 2.1199(18)
Ti1 C20 2.370(2)
Ti1 C21 2.375(2)
Ti1 C24 2.378(2)
Ti1 C22 2.416(2)
Ti1 C23 2.422(2)
Ti1 C11 2.497(2)
N1 N2 1.270(2)
N11 C11 1.337(3)
N11 C13 1.464(3)
N12 C11 1.325(3)
N12 C16 1.466(3)
C11 C12 1.514(3)
C12 H12A 0.9700
C12 H12B 0.9700
C12 H12C 0.9700
C13 C14 1.510(3)
C13 C15 1.521(3)
C13 H13 0.9900
C14 H14A 0.9700
C14 H14B 0.9700
C14 H14C 0.9700
C15 H15A 0.9700
C15 H15B 0.9700
C15 H15C 0.9700
C16 C18 1.506(4)
C16 C17 1.517(4)
C16 H16 0.9900
C17 H17A 0.9700
C17 H17B 0.9700
C17 H17C 0.9700
C18 H18A 0.9700
C18 H18B 0.9700
C18 H18C 0.9700
C20 C24 1.411(3)
C20 C21 1.414(4)
C20 C25 1.506(3)
C21 C22 1.420(3)
C21 C26 1.508(4)
C22 C23 1.408(3)
C22 C27 1.502(4)
C23 C24 1.421(3)
C23 C28 1.510(3)
C24 C29 1.500(4)
C25 H251 0.9700
C25 H252 0.9700
C25 H253 0.9700
C25 H254 0.9700
C25 H255 0.9700
C25 H256 0.9700
C26 H261 0.9700
C26 H262 0.9700
C26 H263 0.9700
C26 H264 0.9700
C26 H265 0.9700
C26 H266 0.9700
C27 H271 0.9700
C27 H272 0.9700
C27 H273 0.9700
C27 H274 0.9700
C27 H275 0.9700
C27 H276 0.9700
C28 H281 0.9700
C28 H282 0.9700
C28 H283 0.9700
C28 H284 0.9700
C28 H285 0.9700
C28 H286 0.9700
C29 H291 0.9700
C29 H292 0.9700
C29 H293 0.9700
C29 H294 0.9700
C29 H295 0.9700
C29 H296 0.9700
Ti2 N2 1.7741(18)
Ti2 N32 2.1126(19)
Ti2 N31 2.1166(18)
Ti2 C44 2.339(2)
Ti2 C40 2.354(2)
Ti2 C43 2.397(2)
Ti2 C41 2.407(2)
Ti2 C42 2.438(2)
Ti2 C31 2.497(2)
N31 C31 1.331(3)
N31 C33 1.465(3)
N32 C31 1.332(3)
N32 C36 1.460(3)
C31 C32 1.511(3)
C32 H32A 0.9700
C32 H32B 0.9700
C32 H32C 0.9700
C33 C34 1.515(4)
C33 C35 1.522(3)
C33 H33 0.9900
C34 H34A 0.9700
C34 H34B 0.9700
C34 H34C 0.9700
C35 H35A 0.9700
C35 H35B 0.9700
C35 H35C 0.9700
C36 C38 1.514(4)
C36 C37 1.524(4)
C36 H36 0.9900
C37 H37A 0.9700
C37 H37B 0.9700
C37 H37C 0.9700
C38 H38A 0.9700
C38 H38B 0.9700
C38 H38C 0.9700
C40 C41 1.408(3)
C40 C44 1.423(3)
C40 C45 1.507(3)
C41 C42 1.414(3)
C41 C46 1.507(3)
C42 C43 1.407(3)
C42 C47 1.506(3)
C43 C44 1.419(3)
C43 C48 1.507(3)
C44 C49 1.502(3)
C45 H451 0.9700
C45 H452 0.9700
C45 H453 0.9700
C45 H454 0.9700
C45 H455 0.9700
C45 H456 0.9700
C46 H461 0.9700
C46 H462 0.9700
C46 H463 0.9700
C46 H464 0.9700
C46 H465 0.9700
C46 H466 0.9700
C47 H471 0.9700
C47 H472 0.9700
C47 H473 0.9700
C47 H474 0.9700
C47 H475 0.9700
C47 H476 0.9700
C48 H481 0.9700
C48 H482 0.9700
C48 H483 0.9700
C48 H484 0.9700
C48 H485 0.9700
C48 H486 0.9700
C49 H491 0.9700
C49 H492 0.9700
C49 H493 0.9700
C49 H494 0.9700
C49 H495 0.9700
C49 H496 0.9700

loop_
_geom_torsion_atom_site_label_1
_geom_torsion_atom_site_label_2
_geom_torsion_atom_site_label_3
_geom_torsion_atom_site_label_4
_geom_torsion
N12 Ti1 N1 N2 -126.4(7)
N11 Ti1 N1 N2 166.7(7)
C20 Ti1 N1 N2 14.4(7)
C21 Ti1 N1 N2 45.7(7)
C24 Ti1 N1 N2 -14.9(7)
C22 Ti1 N1 N2 46.7(8)
C23 Ti1 N1 N2 -9.7(8)
C11 Ti1 N1 N2 -159.5(7)
N1 Ti1 N11 C11 88.77(13)
N12 Ti1 N11 C11 -8.54(12)
C20 Ti1 N11 C11 -149.06(14)
C21 Ti1 N11 C11 -154.00(12)
C24 Ti1 N11 C11 -88.66(17)
C22 Ti1 N11 C11 -124.62(13)
C23 Ti1 N11 C11 -93.42(13)
N1 Ti1 N11 C13 -59.6(2)
N12 Ti1 N11 C13 -156.9(2)
C20 Ti1 N11 C13 62.6(3)
C21 Ti1 N11 C13 57.6(2)
C24 Ti1 N11 C13 123.0(2)
C22 Ti1 N11 C13 87.0(2)
C23 Ti1 N11 C13 118.2(2)
C11 Ti1 N11 C13 -148.4(3)
N1 Ti1 N12 C11 -95.62(14)
N11 Ti1 N12 C11 8.62(12)
C20 Ti1 N12 C11 156.93(13)
C21 Ti1 N12 C11 99.12(19)
C24 Ti1 N12 C11 149.37(13)
C22 Ti1 N12 C11 89.25(14)
C23 Ti1 N12 C11 116.40(14)
N1 Ti1 N12 C16 50.3(3)
N11 Ti1 N12 C16 154.5(3)
C20 Ti1 N12 C16 -57.2(3)
C21 Ti1 N12 C16 -115.0(3)
C24 Ti1 N12 C16 -64.7(3)
C22 Ti1 N12 C16 -124.8(2)
C23 Ti1 N12 C16 -97.7(3)
C11 Ti1 N12 C16 145.9(3)
C16 N12 C11 N11 -167.9(2)
Ti1 N12 C11 N11 -13.56(19)
C16 N12 C11 C12 9.8(3)
Ti1 N12 C11 C12 164.1(2)
C16 N12 C11 Ti1 -154.4(2)
C13 N11 C11 N12 171.19(19)
Ti1 N11 C11 N12 13.52(19)
C13 N11 C11 C12 -6.5(3)
Ti1 N11 C11 C12 -164.2(2)
C13 N11 C11 Ti1 157.7(2)
N1 Ti1 C11 N12 93.14(14)
N11 Ti1 C11 N12 -165.4(2)
C20 Ti1 C11 N12 -65.2(3)
C21 Ti1 C11 N12 -126.35(15)
C24 Ti1 C11 N12 -40.68(17)
C22 Ti1 C11 N12 -104.26(14)
C23 Ti1 C11 N12 -68.78(15)
N1 Ti1 C11 N11 -101.41(13)
N12 Ti1 C11 N11 165.4(2)
C20 Ti1 C11 N11 100.3(3)
C21 Ti1 C11 N11 39.09(18)
C24 Ti1 C11 N11 124.77(14)
C22 Ti1 C11 N11 61.19(14)
C23 Ti1 C11 N11 96.67(14)
N1 Ti1 C11 C12 -4.4(8)
N12 Ti1 C11 C12 -97.5(8)
N11 Ti1 C11 C12 97.0(8)
C20 Ti1 C11 C12 -162.7(7)
C21 Ti1 C11 C12 136.1(7)
C24 Ti1 C11 C12 -138.2(7)
C22 Ti1 C11 C12 158.2(8)
C23 Ti1 C11 C12 -166.3(8)
C11 N11 C13 C14 -151.5(2)
Ti1 N11 C13 C14 -9.7(3)
C11 N11 C13 C15 85.8(3)
Ti1 N11 C13 C15 -132.4(2)
C11 N12 C16 C18 -116.4(3)
Ti1 N12 C16 C18 105.2(3)
C11 N12 C16 C17 120.8(3)
Ti1 N12 C16 C17 -17.5(4)
N1 Ti1 C20 C24 -125.54(15)
N12 Ti1 C20 C24 -13.0(2)
N11 Ti1 C20 C24 107.66(18)
C21 Ti1 C20 C24 115.7(2)
C22 Ti1 C20 C24 78.24(15)
C23 Ti1 C20 C24 37.70(14)
C11 Ti1 C20 C24 33.6(4)
N1 Ti1 C20 C21 118.75(14)
N12 Ti1 C20 C21 -128.68(15)
N11 Ti1 C20 C21 -8.0(2)
C24 Ti1 C20 C21 -115.7(2)
C22 Ti1 C20 C21 -37.47(13)
C23 Ti1 C20 C21 -78.02(15)
C11 Ti1 C20 C21 -82.1(3)
N1 Ti1 C20 C25 -4.1(2)
N12 Ti1 C20 C25 108.5(2)
N11 Ti1 C20 C25 -130.9(2)
C21 Ti1 C20 C25 -122.8(3)
C24 Ti1 C20 C25 121.5(3)
C22 Ti1 C20 C25 -160.3(3)
C23 Ti1 C20 C25 159.2(3)
C11 Ti1 C20 C25 155.1(3)
C24 C20 C21 C22 1.3(2)
C25 C20 C21 C22 -175.9(2)
Ti1 C20 C21 C22 66.35(15)
C24 C20 C21 C26 176.2(2)
C25 C20 C21 C26 -1.0(4)
Ti1 C20 C21 C26 -118.8(2)
C24 C20 C21 Ti1 -65.03(15)
C25 C20 C21 Ti1 117.8(2)
N1 Ti1 C21 C20 -65.86(14)
N12 Ti1 C21 C20 99.29(19)
N11 Ti1 C21 C20 175.24(12)
C24 Ti1 C21 C20 37.32(13)
C22 Ti1 C21 C20 115.3(2)
C23 Ti1 C21 C20 78.54(14)
C11 Ti1 C21 C20 153.84(13)
N1 Ti1 C21 C22 178.86(14)
N12 Ti1 C21 C22 -16.0(2)
N11 Ti1 C21 C22 59.97(16)
C20 Ti1 C21 C22 -115.3(2)
C24 Ti1 C21 C22 -77.96(15)
C23 Ti1 C21 C22 -36.73(14)
C11 Ti1 C21 C22 38.6(2)
N1 Ti1 C21 C26 56.0(2)
N12 Ti1 C21 C26 -138.9(2)
N11 Ti1 C21 C26 -62.9(2)
C20 Ti1 C21 C26 121.8(3)
C24 Ti1 C21 C26 159.2(3)
C22 Ti1 C21 C26 -122.9(3)
C23 Ti1 C21 C26 -159.6(3)
C11 Ti1 C21 C26 -84.3(3)
C20 C21 C22 C23 -0.4(2)
C26 C21 C22 C23 -175.3(2)
Ti1 C21 C22 C23 64.72(15)
C20 C21 C22 C27 177.2(2)
C26 C21 C22 C27 2.3(4)
Ti1 C21 C22 C27 -117.6(2)
C20 C21 C22 Ti1 -65.12(15)
C26 C21 C22 Ti1 120.0(2)
N1 Ti1 C22 C23 -117.67(16)
N12 Ti1 C22 C23 54.90(15)
N11 Ti1 C22 C23 117.38(14)
C20 Ti1 C22 C23 -78.26(15)
C21 Ti1 C22 C23 -116.0(2)
C24 Ti1 C22 C23 -36.85(13)
C11 Ti1 C22 C23 89.35(14)
N1 Ti1 C22 C21 -1.7(2)
N12 Ti1 C22 C21 170.86(14)
N11 Ti1 C22 C21 -126.67(15)
C20 Ti1 C22 C21 37.69(14)
C24 Ti1 C22 C21 79.10(15)
C23 Ti1 C22 C21 116.0(2)
C11 Ti1 C22 C21 -154.69(14)
N1 Ti1 C22 C27 119.9(2)
N12 Ti1 C22 C27 -67.6(2)
N11 Ti1 C22 C27 -5.1(2)
C20 Ti1 C22 C27 159.3(3)
C21 Ti1 C22 C27 121.6(3)
C24 Ti1 C22 C27 -159.3(3)
C23 Ti1 C22 C27 -122.5(3)
C11 Ti1 C22 C27 -33.1(2)
C21 C22 C23 C24 -0.7(2)
C27 C22 C23 C24 -178.3(2)
Ti1 C22 C23 C24 62.65(15)
C21 C22 C23 C28 176.3(2)
C27 C22 C23 C28 -1.4(4)
Ti1 C22 C23 C28 -120.4(2)
C21 C22 C23 Ti1 -63.32(15)
C27 C22 C23 Ti1 119.0(2)
N1 Ti1 C23 C22 108.23(18)
N12 Ti1 C23 C22 -131.84(14)
N11 Ti1 C23 C22 -68.28(14)
C20 Ti1 C23 C22 79.08(15)
C21 Ti1 C23 C22 37.43(14)
C24 Ti1 C23 C22 117.0(2)
C11 Ti1 C23 C22 -102.14(14)
N1 Ti1 C23 C24 -8.7(2)
N12 Ti1 C23 C24 111.20(15)
N11 Ti1 C23 C24 174.77(14)
C20 Ti1 C23 C24 -37.88(14)
C21 Ti1 C23 C24 -79.53(15)
C22 Ti1 C23 C24 -117.0(2)
C11 Ti1 C23 C24 140.90(14)
N1 Ti1 C23 C28 -130.1(2)
N12 Ti1 C23 C28 -10.2(2)
N11 Ti1 C23 C28 53.4(2)
C20 Ti1 C23 C28 -159.2(3)
C21 Ti1 C23 C28 159.1(3)
C24 Ti1 C23 C28 -121.4(3)
C22 Ti1 C23 C28 121.7(3)
C11 Ti1 C23 C28 19.5(2)
C21 C20 C24 C23 -1.7(2)
C25 C20 C24 C23 175.5(2)
Ti1 C20 C24 C23 -66.65(15)
C21 C20 C24 C29 -178.7(2)
C25 C20 C24 C29 -1.4(4)
Ti1 C20 C24 C29 116.4(2)
C21 C20 C24 Ti1 64.92(15)
C25 C20 C24 Ti1 -117.8(2)
C22 C23 C24 C20 1.5(2)
C28 C23 C24 C20 -175.4(2)
Ti1 C23 C24 C20 65.26(15)
C22 C23 C24 C29 178.3(2)
C28 C23 C24 C29 1.4(4)
Ti1 C23 C24 C29 -117.9(2)
C22 C23 C24 Ti1 -63.77(15)
C28 C23 C24 Ti1 119.3(2)
N1 Ti1 C24 C20 59.68(16)
N12 Ti1 C24 C20 171.16(14)
N11 Ti1 C24 C20 -122.90(15)
C21 Ti1 C24 C20 -37.41(14)
C22 Ti1 C24 C20 -78.63(16)
C23 Ti1 C24 C20 -114.8(2)
C11 Ti1 C24 C20 -167.92(13)
N1 Ti1 C24 C23 174.53(14)
N12 Ti1 C24 C23 -73.99(15)
N11 Ti1 C24 C23 -8.0(2)
C20 Ti1 C24 C23 114.8(2)
C21 Ti1 C24 C23 77.43(15)
C22 Ti1 C24 C23 36.22(13)
C11 Ti1 C24 C23 -53.07(18)
N1 Ti1 C24 C29 -61.1(2)
N12 Ti1 C24 C29 50.4(2)
N11 Ti1 C24 C29 116.4(2)
C20 Ti1 C24 C29 -120.7(3)
C21 Ti1 C24 C29 -158.2(2)
C22 Ti1 C24 C29 160.6(2)
C23 Ti1 C24 C29 124.4(3)
C11 Ti1 C24 C29 71.3(2)
Ti1 N1 N2 Ti2 -170.9(4)
N32 Ti2 N2 N1 -153.3(7)
N31 Ti2 N2 N1 139.8(7)
C44 Ti2 N2 N1 19.3(7)
C40 Ti2 N2 N1 -15.8(7)
C43 Ti2 N2 N1 32.5(8)
C41 Ti2 N2 N1 -36.9(8)
C42 Ti2 N2 N1 -11.3(8)
C31 Ti2 N2 N1 173.2(7)
N2 Ti2 N31 C31 95.93(14)
N32 Ti2 N31 C31 -8.77(13)
C44 Ti2 N31 C31 -158.71(13)
C40 Ti2 N31 C31 -142.30(17)
C43 Ti2 N31 C31 -131.87(14)
C41 Ti2 N31 C31 -88.12(16)
C42 Ti2 N31 C31 -98.95(14)
N2 Ti2 N31 C33 -45.9(2)
N32 Ti2 N31 C33 -150.6(2)
C44 Ti2 N31 C33 59.4(2)
C40 Ti2 N31 C33 75.9(3)
C43 Ti2 N31 C33 86.3(2)
C41 Ti2 N31 C33 130.0(2)
C42 Ti2 N31 C33 119.2(2)
C31 Ti2 N31 C33 -141.8(3)
N2 Ti2 N32 C31 -88.17(15)
N31 Ti2 N32 C31 8.76(13)
C44 Ti2 N32 C31 108.5(2)
C40 Ti2 N32 C31 159.92(13)
C43 Ti2 N32 C31 86.61(15)
C41 Ti2 N32 C31 144.45(14)
C42 Ti2 N32 C31 110.58(14)
N2 Ti2 N32 C36 65.6(3)
N31 Ti2 N32 C36 162.5(3)
C44 Ti2 N32 C36 -97.8(3)
C40 Ti2 N32 C36 -46.3(3)
C43 Ti2 N32 C36 -119.6(3)
C41 Ti2 N32 C36 -61.8(3)
C42 Ti2 N32 C36 -95.7(3)
C31 Ti2 N32 C36 153.8(4)
C33 N31 C31 N32 165.0(2)
Ti2 N31 C31 N32 13.8(2)
C33 N31 C31 C32 -12.3(3)
Ti2 N31 C31 C32 -163.6(2)
C33 N31 C31 Ti2 151.3(2)
C36 N32 C31 N31 -174.7(2)
Ti2 N32 C31 N31 -13.8(2)
C36 N32 C31 C32 2.6(4)
Ti2 N32 C31 C32 163.6(2)
C36 N32 C31 Ti2 -160.9(3)
N2 Ti2 C31 N31 -92.81(14)
N32 Ti2 C31 N31 165.1(2)
C44 Ti2 C31 N31 35.4(2)
C40 Ti2 C31 N31 115.6(2)
C43 Ti2 C31 N31 54.62(15)
C41 Ti2 C31 N31 120.01(14)
C42 Ti2 C31 N31 89.62(14)
N2 Ti2 C31 N32 102.05(14)
N31 Ti2 C31 N32 -165.1(2)
C44 Ti2 C31 N32 -129.74(16)
C40 Ti2 C31 N32 -49.6(3)
C43 Ti2 C31 N32 -110.52(14)
C41 Ti2 C31 N32 -45.13(17)
C42 Ti2 C31 N32 -75.52(15)
N2 Ti2 C31 C32 6.9(8)
N32 Ti2 C31 C32 -95.2(8)
N31 Ti2 C31 C32 99.7(8)
C44 Ti2 C31 C32 135.1(8)
C40 Ti2 C31 C32 -144.8(7)
C43 Ti2 C31 C32 154.3(8)
C41 Ti2 C31 C32 -140.3(8)
C42 Ti2 C31 C32 -170.7(8)
C31 N31 C33 C34 -148.8(2)
Ti2 N31 C33 C34 -15.2(3)
C31 N31 C33 C35 88.5(3)
Ti2 N31 C33 C35 -138.0(2)
C31 N32 C36 C38 -101.4(3)
Ti2 N32 C36 C38 110.6(3)
C31 N32 C36 C37 135.3(3)
Ti2 N32 C36 C37 -12.7(4)
N2 Ti2 C40 C41 -146.36(14)
N32 Ti2 C40 C41 -27.56(18)
N31 Ti2 C40 C41 89.1(2)
C44 Ti2 C40 C41 114.84(19)
C43 Ti2 C40 C41 76.79(14)
C42 Ti2 C40 C41 36.40(13)
C31 Ti2 C40 C41 6.3(3)
N2 Ti2 C40 C44 98.79(14)
N32 Ti2 C40 C44 -142.41(13)
N31 Ti2 C40 C44 -25.7(2)
C43 Ti2 C40 C44 -38.05(13)
C41 Ti2 C40 C44 -114.84(19)
C42 Ti2 C40 C44 -78.45(14)
C31 Ti2 C40 C44 -108.5(3)
N2 Ti2 C40 C45 -23.3(2)
N32 Ti2 C40 C45 95.5(2)
N31 Ti2 C40 C45 -147.79(19)
C44 Ti2 C40 C45 -122.1(3)
C43 Ti2 C40 C45 -160.1(2)
C41 Ti2 C40 C45 123.1(3)
C42 Ti2 C40 C45 159.5(2)
C31 Ti2 C40 C45 129.4(3)
C44 C40 C41 C42 -0.3(2)
C45 C40 C41 C42 177.4(2)
Ti2 C40 C41 C42 -65.08(15)
C44 C40 C41 C46 -174.4(2)
C45 C40 C41 C46 3.3(4)
Ti2 C40 C41 C46 120.8(2)
C44 C40 C41 Ti2 64.76(15)
C45 C40 C41 Ti2 -117.5(2)
N2 Ti2 C41 C40 39.60(16)
N32 Ti2 C41 C40 159.87(13)
N31 Ti2 C41 C40 -135.89(14)
C44 Ti2 C41 C40 -38.41(13)
C43 Ti2 C41 C40 -80.19(15)
C42 Ti2 C41 C40 -116.8(2)
C31 Ti2 C41 C40 -177.42(13)
N2 Ti2 C41 C42 156.35(14)
N32 Ti2 C41 C42 -83.37(14)
N31 Ti2 C41 C42 -19.13(19)
C44 Ti2 C41 C42 78.35(15)
C40 Ti2 C41 C42 116.8(2)
C43 Ti2 C41 C42 36.56(13)
C31 Ti2 C41 C42 -60.66(16)
N2 Ti2 C41 C46 -80.5(2)
N32 Ti2 C41 C46 39.8(2)
N31 Ti2 C41 C46 104.0(2)
C44 Ti2 C41 C46 -158.5(2)
C40 Ti2 C41 C46 -120.1(3)
C43 Ti2 C41 C46 159.7(2)
C42 Ti2 C41 C46 123.2(3)
C31 Ti2 C41 C46 62.5(2)
C40 C41 C42 C43 0.0(2)
C46 C41 C42 C43 174.0(2)
Ti2 C41 C42 C43 -62.84(15)
C40 C41 C42 C47 -178.3(2)
C46 C41 C42 C47 -4.2(4)
Ti2 C41 C42 C47 118.9(2)
C40 C41 C42 Ti2 62.82(15)
C46 C41 C42 Ti2 -123.1(2)
N2 Ti2 C42 C43 74.4(2)
N32 Ti2 C42 C43 -141.40(13)
N31 Ti2 C42 C43 -76.91(14)
C44 Ti2 C42 C43 37.47(13)
C40 Ti2 C42 C43 79.75(14)
C41 Ti2 C42 C43 116.65(19)
C31 Ti2 C42 C43 -110.11(14)
N2 Ti2 C42 C41 -42.2(2)
N32 Ti2 C42 C41 101.94(14)
N31 Ti2 C42 C41 166.44(13)
C44 Ti2 C42 C41 -79.18(15)
C40 Ti2 C42 C41 -36.90(13)
C43 Ti2 C42 C41 -116.65(19)
C31 Ti2 C42 C41 133.24(14)
N2 Ti2 C42 C47 -164.2(2)
N32 Ti2 C42 C47 -20.0(2)
N31 Ti2 C42 C47 44.5(2)
C44 Ti2 C42 C47 158.8(2)
C40 Ti2 C42 C47 -158.9(2)
C43 Ti2 C42 C47 121.4(3)
C41 Ti2 C42 C47 -122.0(3)
C31 Ti2 C42 C47 11.2(2)
C41 C42 C43 C44 0.4(2)
C47 C42 C43 C44 178.6(2)
Ti2 C42 C43 C44 -62.73(15)
C41 C42 C43 C48 -176.1(2)
C47 C42 C43 C48 2.1(4)
Ti2 C42 C43 C48 120.8(2)
C41 C42 C43 Ti2 63.08(15)
C47 C42 C43 Ti2 -118.7(2)
N2 Ti2 C43 C42 -139.84(13)
N32 Ti2 C43 C42 46.53(15)
N31 Ti2 C43 C42 108.12(13)
C44 Ti2 C43 C42 -116.38(19)
C40 Ti2 C43 C42 -77.84(14)
C41 Ti2 C43 C42 -36.67(13)
C31 Ti2 C43 C42 82.30(14)
N2 Ti2 C43 C44 -23.46(17)
N32 Ti2 C43 C44 162.92(13)
N31 Ti2 C43 C44 -135.49(13)
C40 Ti2 C43 C44 38.55(13)
C41 Ti2 C43 C44 79.72(14)
C42 Ti2 C43 C44 116.38(19)
C31 Ti2 C43 C44 -161.32(13)
N2 Ti2 C43 C48 97.4(2)
N32 Ti2 C43 C48 -76.2(2)
N31 Ti2 C43 C48 -14.6(2)
C44 Ti2 C43 C48 120.9(3)
C40 Ti2 C43 C48 159.4(2)
C41 Ti2 C43 C48 -159.4(2)
C42 Ti2 C43 C48 -122.7(3)
C31 Ti2 C43 C48 -40.4(2)
C42 C43 C44 C40 -0.6(2)
C48 C43 C44 C40 175.9(2)
Ti2 C43 C44 C40 -66.12(15)
C42 C43 C44 C49 -178.1(2)
C48 C43 C44 C49 -1.6(4)
Ti2 C43 C44 C49 116.3(2)
C42 C43 C44 Ti2 65.57(15)
C48 C43 C44 Ti2 -118.0(2)
C41 C40 C44 C43 0.5(2)
C45 C40 C44 C43 -177.2(2)
Ti2 C40 C44 C43 67.37(15)
C41 C40 C44 C49 178.1(2)
C45 C40 C44 C49 0.4(4)
Ti2 C40 C44 C49 -115.0(2)
C41 C40 C44 Ti2 -66.84(15)
C45 C40 C44 Ti2 115.5(2)
N2 Ti2 C44 C43 161.93(14)
N32 Ti2 C44 C43 -33.9(2)
N31 Ti2 C44 C43 52.04(15)
C40 Ti2 C44 C43 -114.25(19)
C41 Ti2 C44 C43 -76.86(14)
C42 Ti2 C44 C43 -36.35(13)
C31 Ti2 C44 C43 31.7(2)
N2 Ti2 C44 C40 -83.82(14)
N32 Ti2 C44 C40 80.4(2)
N31 Ti2 C44 C40 166.29(12)
C43 Ti2 C44 C40 114.25(19)
C41 Ti2 C44 C40 37.39(13)
C42 Ti2 C44 C40 77.90(14)
C31 Ti2 C44 C40 145.91(15)
N2 Ti2 C44 C49 37.5(2)
N32 Ti2 C44 C49 -158.33(19)
N31 Ti2 C44 C49 -72.4(2)
C40 Ti2 C44 C49 121.3(3)
C43 Ti2 C44 C49 -124.5(3)
C41 Ti2 C44 C49 158.7(2)
C42 Ti2 C44 C49 -160.8(2)
C31 Ti2 C44 C49 -92.8(2)
